data_2312679
loop_
_publ_author_name
'Mohana, Marimuthu'
'Thomas Muthiah, Packianathan'
'McMillen, Colin D.'
'Butcher, Ray J.'

_publ_section_title
;
 Supramolecular interactions in salts/cocrystals involving pyrimidine
 derivatives of sulfonate/carboxylic acid.
;
_journal_coeditor_code CU3183
_journal_issue 'Pt 2'
_journal_name_full 'Acta crystallographica. Section C, Structural chemistry'
_journal_page_first 61
_journal_page_last 67
_journal_paper_doi 10.1107/S2053229623000177
_journal_volume 79
_journal_year 2023
_chemical_formula_iupac 'C4 H5 F N3 O +, C6 H6 N O3 S -, C6 H7 N O3 S, C4 H4 F N3 O'
_chemical_formula_moiety 'C4 H5 F N3 O +, C6 H6 N O3 S -, C6 H7 N O3 S, C4 H4 F N3 O'
_chemical_formula_sum 'C20 H22 F2 N8 O8 S2'
_chemical_formula_weight 604.57
_chemical_name_systematic '5-Fluorocytosinium sulfanilate--5-fluorocytosine--4-azaniumylbenzene-1-sulfonate (1/1/1)'
_space_group_crystal_system monoclinic
_space_group_IT_number 14
_space_group_name_Hall '-P 2ybc'
_space_group_name_H-M_alt 'P 1 21/c 1'
_atom_sites_solution_hydrogens mixed
_atom_sites_solution_primary dual
_atom_sites_solution_secondary difmap
_audit_creation_method SHELXL-2016/6
_cell_angle_alpha 90
_cell_angle_beta 103.688(5)
_cell_angle_gamma 90
_cell_formula_units_Z 4
_cell_length_a 15.4147(17)
_cell_length_b 5.7191(7)
_cell_length_c 27.232(3)
_cell_measurement_reflns_used 4633
_cell_measurement_temperature 200(2)
_cell_measurement_theta_max 26.6
_cell_measurement_theta_min 2.3
_cell_volume 2332.5(5)
_computing_cell_refinement
;
CrystalClear (Rigaku/MSC, 2008)
;
_computing_data_collection
;
CrystalClear (Rigaku/MSC, 2008)
;
_computing_data_reduction
;
CrystalClear (Rigaku/MSC, 2008)
;
_computing_molecular_graphics
;
PLATON (Spek, 2020), Mercury (Macrae <i>et al.</i>, 2020) and
POVRay
(Cason, 2004)
;
_computing_publication_material
;
PLATON (Spek, 2020) and publCIF (Westrip, 2010)
;
_computing_structure_refinement
;
SHELXL2016 (Sheldrick, 2015<i>b</i>)
;
_computing_structure_solution
;
SHELXT2014 (Sheldrick, 2015<i>a</i>)
;
_diffrn_ambient_temperature 200(2)
_diffrn_measured_fraction_theta_full 0.997
_diffrn_measured_fraction_theta_max 0.943
_diffrn_measurement_device_type 'Rigaku AFC8 Mercury CCD'
_diffrn_measurement_method '\w scans'
_diffrn_radiation_type MoK\a
_diffrn_radiation_wavelength 0.71073
_diffrn_reflns_av_R_equivalents 0.0484
_diffrn_reflns_av_unetI/netI 0.0422
_diffrn_reflns_limit_h_max 19
_diffrn_reflns_limit_h_min -18
_diffrn_reflns_limit_k_max 7
_diffrn_reflns_limit_k_min -7
_diffrn_reflns_limit_l_max 34
_diffrn_reflns_limit_l_min -33
_diffrn_reflns_number 17219
_diffrn_reflns_theta_full 25.250
_diffrn_reflns_theta_max 26.643
_diffrn_reflns_theta_min 2.283
_diffrn_source 'fine-focused sealed tube'
_exptl_absorpt_coefficient_mu 0.313
_exptl_absorpt_correction_T_max 1.0000
_exptl_absorpt_correction_T_min 0.8869
_exptl_absorpt_correction_type multi-scan
_exptl_absorpt_process_details
;
(CrystalClear; Rigaku/MSC, 2008)
;
_exptl_crystal_colour Colorless
_exptl_crystal_density_diffrn 1.722
_exptl_crystal_description Prism
_exptl_crystal_F_000 1248
_exptl_crystal_size_max 0.380
_exptl_crystal_size_mid 0.260
_exptl_crystal_size_min 0.100
_refine_diff_density_max 0.530
_refine_diff_density_min -0.533
_refine_ls_extinction_method none
_refine_ls_goodness_of_fit_ref 1.101
_refine_ls_hydrogen_treatment mixed
_refine_ls_matrix_type full
_refine_ls_number_parameters 412
_refine_ls_number_reflns 4632
_refine_ls_number_restraints 3
_refine_ls_restrained_S_all 1.101
_refine_ls_R_factor_all 0.0655
_refine_ls_R_factor_gt 0.0523
_refine_ls_shift/su_max 0.000
_refine_ls_shift/su_mean 0.000
_refine_ls_structure_factor_coef Fsqd
_refine_ls_weighting_details 'w=1/[\s^2^(Fo^2^)+(0.0664P)^2^+1.1379P] where P=(Fo^2^+2Fc^2^)/3'
_refine_ls_weighting_scheme calc
_refine_ls_wR_factor_gt 0.1278
_refine_ls_wR_factor_ref 0.1392
_reflns_number_gt 3760
_reflns_number_total 4632
_reflns_threshold_expression 'I > 2\s(I)'
_cod_data_source_file cu3183sup1.cif
_cod_data_source_block I
_cod_original_cell_volume 2332.6(5)
_cod_original_sg_symbol_H-M 'P 21/c'
_cod_database_code 2312679
_shelx_space_group_comment
;
The symmetry employed for this shelxl refinement is uniquely defined
by the following loop, which should always be used as a source of
symmetry information in preference to the above space-group names.
They are only intended as comments.
;
_shelx_estimated_absorpt_t_min 0.890
_shelx_estimated_absorpt_t_max 0.969

loop_
_space_group_symop_operation_xyz
'x, y, z'
'-x, y+1/2, -z+1/2'
'-x, -y, -z'
'x, -y-1/2, z-1/2'

loop_
_atom_site_type_symbol
_atom_site_label
_atom_site_fract_x
_atom_site_fract_y
_atom_site_fract_z
_atom_site_U_iso_or_equiv
_atom_site_adp_type
_atom_site_calc_flag
_atom_site_occupancy
_atom_site_disorder_assembly
_atom_site_disorder_group
S S1B 0.39981(4) 0.35609(11) 0.34526(2) 0.02603(18) Uani d 1 . .
O O3B 0.39286(13) 0.5410(3) 0.38077(7) 0.0346(5) Uani d 1 . .
O O4B 0.32945(12) 0.3639(3) 0.29896(7) 0.0330(4) Uani d 1 . .
O O5B 0.41048(13) 0.1239(3) 0.36804(8) 0.0364(5) Uani d 1 . .
C C7B 0.66464(16) 0.4805(4) 0.30380(9) 0.0234(5) Uani d 1 . .
C C8B 0.61840(17) 0.2751(4) 0.28857(10) 0.0267(5) Uani d 1 . .
H H8B 0.642199 0.159787 0.270324 0.032 Uiso calc 1 . .
C C9B 0.53680(17) 0.2412(4) 0.30047(9) 0.0258(5) Uani d 1 . .
H H9B 0.504496 0.100858 0.290465 0.031 Uiso calc 1 . .
C C10B 0.50151(16) 0.4109(4) 0.32700(9) 0.0231(5) Uani d 1 . .
C C11B 0.54729(18) 0.6198(4) 0.34011(10) 0.0276(5) Uani d 1 . .
H H11B 0.522545 0.738590 0.357039 0.033 Uiso calc 1 . .
C C12B 0.62912(18) 0.6544(4) 0.32842(10) 0.0283(6) Uani d 1 . .
H H12B 0.660645 0.796808 0.337285 0.034 Uiso calc 1 . .
N N5B 0.75216(15) 0.5137(4) 0.29307(9) 0.0262(5) Uani d 1 . .
S S1A -0.11049(4) 1.00102(10) 0.34451(2) 0.02413(18) Uani d 1 . .
O O3A -0.10929(13) 1.2405(3) 0.36420(8) 0.0332(4) Uani d 1 . .
O O4A -0.18064(12) 0.9736(3) 0.29809(7) 0.0304(4) Uani d 1 . .
O O5A -0.11483(13) 0.8223(3) 0.38134(7) 0.0354(5) Uani d 1 . .
C C7A 0.16026(17) 0.8754(4) 0.30938(9) 0.0241(5) Uani d 1 . .
C C8A 0.09189(17) 0.7118(4) 0.29546(9) 0.0271(5) Uani d 1 . .
H H8A 0.102242 0.570846 0.279306 0.032 Uiso calc 1 . .
C C9A 0.00920(17) 0.7533(4) 0.30500(9) 0.0266(5) Uani d 1 . .
H H9A -0.036779 0.639763 0.295909 0.032 Uiso calc 1 . .
C C10A -0.00710(17) 0.9626(4) 0.32805(9) 0.0233(5) Uani d 1 . .
C C11A 0.05967(17) 1.1291(4) 0.33979(10) 0.0264(5) Uani d 1 . .
H H11A 0.048342 1.273408 0.354402 0.032 Uiso calc 1 . .
C C12A 0.14267(17) 1.0880(4) 0.33050(10) 0.0271(5) Uani d 1 . .
H H12A 0.187843 1.204279 0.338461 0.033 Uiso calc 1 . .
N N5A 0.24547(15) 0.8330(4) 0.30064(9) 0.0280(5) Uani d 1 . .
N N1A 0.43160(15) 0.6281(4) 0.53699(9) 0.0290(5) Uani d 1 . .
H H1A 0.487(2) 0.643(6) 0.5296(12) 0.045(9) Uiso d 1 . .
C C2A 0.38321(17) 0.4348(4) 0.51809(9) 0.0261(5) Uani d 1 . .
O O2A 0.41349(13) 0.2829(3) 0.49428(8) 0.0337(4) Uani d 1 . .
N N3A 0.29931(14) 0.4140(4) 0.52638(8) 0.0252(4) Uani d 1 . .
H H3A 0.269(3) 0.286(6) 0.515(2) 0.030 Uiso d 0.53(4) A 1
C C4A 0.26458(17) 0.5730(4) 0.55329(9) 0.0240(5) Uani d 1 . .
N N4A 0.18516(16) 0.5435(4) 0.56177(9) 0.0314(5) Uani d 1 . .
H H4A1 0.156(2) 0.411(6) 0.5513(12) 0.035(8) Uiso d 1 . .
H H4A2 0.162(2) 0.643(6) 0.5809(13) 0.046(9) Uiso d 1 . .
C C5A 0.31713(17) 0.7744(4) 0.57061(9) 0.0257(5) Uani d 1 . .
F F5A 0.28037(11) 0.9375(3) 0.59501(6) 0.0369(4) Uani d 1 . .
C C6A 0.39835(18) 0.7995(4) 0.56241(10) 0.0285(5) Uani d 1 . .
H H6A 0.432832 0.934829 0.574073 0.034 Uiso calc 1 . .
N N1B 0.06316(15) -0.1503(4) 0.45934(9) 0.0281(5) Uani d 1 . .
H H1B 0.009(2) -0.159(6) 0.4703(12) 0.044(9) Uiso d 1 . .
C C2B 0.11622(17) 0.0348(4) 0.47817(9) 0.0243(5) Uani d 1 . .
O O2B 0.08776(13) 0.1941(3) 0.50136(8) 0.0332(4) Uani d 1 . .
N N3B 0.20093(14) 0.0419(4) 0.47090(8) 0.0241(4) Uani d 1 . .
H H3B 0.239(3) 0.145(8) 0.486(2) 0.029 Uiso d 0.47(4) A 2
C C4B 0.23148(17) -0.1262(4) 0.44445(9) 0.0237(5) Uani d 1 . .
N N4B 0.31211(15) -0.1149(4) 0.43611(9) 0.0290(5) Uani d 1 . .
H H4B1 0.342(2) 0.013(6) 0.4452(11) 0.031(8) Uiso d 1 . .
H H4B2 0.332(2) -0.225(6) 0.4171(13) 0.048(10) Uiso d 1 . .
C C5B 0.17431(18) -0.3192(4) 0.42649(10) 0.0264(5) Uani d 1 . .
F F5B 0.20706(11) -0.4916(3) 0.40242(6) 0.0341(4) Uani d 1 . .
C C6B 0.09126(17) -0.3281(4) 0.43382(10) 0.0275(5) Uani d 1 . .
H H6B 0.052968 -0.455936 0.421446 0.033 Uiso calc 1 . .
H H5B1 0.794(2) 0.437(5) 0.3160(11) 0.029(7) Uiso d 1 . .
H H5B2 0.767(3) 0.679(7) 0.2942(14) 0.060(11) Uiso d 1 . .
H H5B3 0.752(2) 0.465(7) 0.2606(9) 0.063(12) Uiso d 1 . .
H H5A1 0.259(2) 0.691(6) 0.3008(12) 0.040(9) Uiso d 1 . .
H H5A2 0.291(2) 0.925(6) 0.3216(12) 0.039(8) Uiso d 1 . .

loop_
_atom_site_aniso_label
_atom_site_aniso_U_11
_atom_site_aniso_U_22
_atom_site_aniso_U_33
_atom_site_aniso_U_12
_atom_site_aniso_U_13
_atom_site_aniso_U_23
S1B 0.0214(3) 0.0264(3) 0.0320(4) 0.0010(2) 0.0096(3) 0.0028(2)
O3B 0.0301(10) 0.0393(10) 0.0384(11) 0.0008(8) 0.0163(9) -0.0060(8)
O4B 0.0218(9) 0.0375(10) 0.0380(11) 0.0013(8) 0.0036(8) 0.0015(8)
O5B 0.0328(11) 0.0318(10) 0.0477(12) 0.0007(8) 0.0155(9) 0.0145(9)
C7B 0.0218(12) 0.0265(12) 0.0229(12) 0.0004(9) 0.0070(10) 0.0004(9)
C8B 0.0250(13) 0.0265(12) 0.0293(13) -0.0001(10) 0.0080(10) -0.0027(10)
C9B 0.0252(13) 0.0211(11) 0.0307(13) -0.0007(9) 0.0059(10) -0.0028(9)
C10B 0.0190(12) 0.0265(12) 0.0243(12) 0.0010(9) 0.0060(9) 0.0021(9)
C11B 0.0287(14) 0.0260(12) 0.0304(14) 0.0007(10) 0.0116(11) -0.0033(10)
C12B 0.0278(13) 0.0267(12) 0.0309(14) -0.0049(10) 0.0082(11) -0.0029(10)
N5B 0.0220(11) 0.0263(11) 0.0313(12) -0.0012(9) 0.0085(9) -0.0003(9)
S1A 0.0221(3) 0.0239(3) 0.0278(4) -0.0005(2) 0.0087(3) -0.0001(2)
O3A 0.0297(10) 0.0280(9) 0.0449(11) -0.0013(8) 0.0152(9) -0.0120(8)
O4A 0.0239(9) 0.0346(10) 0.0310(10) -0.0020(7) 0.0029(8) 0.0000(8)
O5A 0.0334(11) 0.0400(11) 0.0356(11) 0.0010(8) 0.0141(9) 0.0123(8)
C7A 0.0233(13) 0.0285(12) 0.0214(12) 0.0033(10) 0.0070(10) 0.0024(9)
C8A 0.0280(13) 0.0263(12) 0.0277(13) 0.0017(10) 0.0082(10) -0.0034(10)
C9A 0.0263(13) 0.0234(12) 0.0295(13) -0.0036(10) 0.0052(10) -0.0035(10)
C10A 0.0244(12) 0.0251(12) 0.0215(12) 0.0009(9) 0.0074(10) 0.0001(9)
C11A 0.0258(13) 0.0236(12) 0.0301(14) -0.0013(10) 0.0074(11) -0.0037(10)
C12A 0.0240(13) 0.0265(12) 0.0319(14) -0.0024(10) 0.0088(10) -0.0036(10)
N5A 0.0246(12) 0.0281(12) 0.0324(12) 0.0039(9) 0.0087(9) 0.0010(9)
N1A 0.0228(11) 0.0298(11) 0.0359(12) -0.0045(9) 0.0097(10) -0.0042(9)
C2A 0.0224(12) 0.0283(12) 0.0282(13) -0.0005(10) 0.0076(10) -0.0006(10)
O2A 0.0282(10) 0.0334(10) 0.0446(11) -0.0033(8) 0.0185(9) -0.0082(8)
N3A 0.0234(11) 0.0260(10) 0.0280(11) -0.0020(8) 0.0095(9) -0.0028(9)
C4A 0.0226(12) 0.0286(12) 0.0213(12) -0.0002(10) 0.0059(10) 0.0013(9)
N4A 0.0283(12) 0.0321(12) 0.0379(13) -0.0072(10) 0.0162(10) -0.0100(10)
C5A 0.0265(13) 0.0229(12) 0.0275(13) 0.0009(10) 0.0058(10) -0.0031(9)
F5A 0.0360(9) 0.0346(8) 0.0428(9) -0.0032(7) 0.0145(7) -0.0143(7)
C6A 0.0270(13) 0.0252(12) 0.0324(14) -0.0024(10) 0.0050(11) -0.0038(10)
N1B 0.0229(11) 0.0295(11) 0.0345(12) -0.0054(9) 0.0122(9) -0.0073(9)
C2B 0.0249(12) 0.0282(12) 0.0215(12) 0.0013(10) 0.0085(10) -0.0011(9)
O2B 0.0265(10) 0.0341(10) 0.0429(11) -0.0033(8) 0.0157(9) -0.0113(8)
N3B 0.0191(10) 0.0284(10) 0.0261(11) -0.0029(8) 0.0079(8) -0.0035(8)
C4B 0.0243(12) 0.0277(12) 0.0194(12) 0.0009(10) 0.0058(10) 0.0009(9)
N4B 0.0259(12) 0.0316(12) 0.0314(12) -0.0020(10) 0.0106(9) -0.0051(9)
C5B 0.0298(13) 0.0234(12) 0.0266(13) 0.0020(10) 0.0080(10) -0.0030(9)
F5B 0.0332(9) 0.0304(8) 0.0410(9) 0.0010(6) 0.0132(7) -0.0102(6)
C6B 0.0269(13) 0.0245(12) 0.0315(14) -0.0041(10) 0.0076(11) -0.0044(10)

loop_
_atom_type_symbol
_atom_type_description
_atom_type_scat_dispersion_real
_atom_type_scat_dispersion_imag
_atom_type_scat_source
C C 0.0033 0.0016 'International Tables Vol C Tables 4.2.6.8 and 6.1.1.4'
H H 0.0000 0.0000 'International Tables Vol C Tables 4.2.6.8 and 6.1.1.4'
N N 0.0061 0.0033 'International Tables Vol C Tables 4.2.6.8 and 6.1.1.4'
O O 0.0106 0.0060 'International Tables Vol C Tables 4.2.6.8 and 6.1.1.4'
F F 0.0171 0.0103 'International Tables Vol C Tables 4.2.6.8 and 6.1.1.4'
S S 0.1246 0.1234 'International Tables Vol C Tables 4.2.6.8 and 6.1.1.4'

loop_
_geom_angle_atom_site_label_1
_geom_angle_atom_site_label_2
_geom_angle_atom_site_label_3
_geom_angle_site_symmetry_1
_geom_angle_site_symmetry_3
_geom_angle
_geom_angle_publ_flag
O3B S1B O4B . . 113.37(12) ?
O3B S1B O5B . . 113.46(12) ?
O4B S1B O5B . . 112.46(12) ?
O3B S1B C10B . . 105.42(11) ?
O4B S1B C10B . . 106.09(11) ?
O5B S1B C10B . . 105.13(11) ?
C12B C7B C8B . . 121.3(2) ?
C12B C7B N5B . . 119.7(2) ?
C8B C7B N5B . . 119.0(2) ?
C9B C8B C7B . . 118.7(2) ?
C9B C8B H8B . . 120.7 ?
C7B C8B H8B . . 120.7 ?
C8B C9B C10B . . 120.7(2) ?
C8B C9B H9B . . 119.6 ?
C10B C9B H9B . . 119.6 ?
C11B C10B C9B . . 119.6(2) ?
C11B C10B S1B . . 120.42(19) ?
C9B C10B S1B . . 119.93(19) ?
C12B C11B C10B . . 119.8(2) ?
C12B C11B H11B . . 120.1 ?
C10B C11B H11B . . 120.1 ?
C7B C12B C11B . . 119.7(2) ?
C7B C12B H12B . . 120.2 ?
C11B C12B H12B . . 120.2 ?
C7B N5B H5B1 . . 110.0(19) ?
C7B N5B H5B2 . . 110(2) ?
H5B1 N5B H5B2 . . 109(3) ?
C7B N5B H5B3 . . 111(2) ?
H5B1 N5B H5B3 . . 111(3) ?
H5B2 N5B H5B3 . . 106(3) ?
O5A S1A O4A . . 112.18(12) ?
O5A S1A O3A . . 113.88(12) ?
O4A S1A O3A . . 110.96(12) ?
O5A S1A C10A . . 106.30(11) ?
O4A S1A C10A . . 107.06(11) ?
O3A S1A C10A . . 105.91(11) ?
C8A C7A C12A . . 119.2(2) ?
C8A C7A N5A . . 120.9(2) ?
C12A C7A N5A . . 119.9(2) ?
C9A C8A C7A . . 120.4(2) ?
C9A C8A H8A . . 119.8 ?
C7A C8A H8A . . 119.8 ?
C8A C9A C10A . . 120.2(2) ?
C8A C9A H9A . . 119.9 ?
C10A C9A H9A . . 119.9 ?
C11A C10A C9A . . 119.3(2) ?
C11A C10A S1A . . 121.45(19) ?
C9A C10A S1A . . 119.18(19) ?
C12A C11A C10A . . 120.7(2) ?
C12A C11A H11A . . 119.6 ?
C10A C11A H11A . . 119.6 ?
C11A C12A C7A . . 120.1(2) ?
C11A C12A H12A . . 120.0 ?
C7A C12A H12A . . 120.0 ?
C7A N5A H5A1 . . 114(2) ?
C7A N5A H5A2 . . 112.8(19) ?
H5A1 N5A H5A2 . . 112(3) ?
C2A N1A C6A . . 122.3(2) ?
C2A N1A H1A . . 116(2) ?
C6A N1A H1A . . 121(2) ?
O2A C2A N1A . . 121.7(2) ?
O2A C2A N3A . . 120.8(2) ?
N1A C2A N3A . . 117.5(2) ?
C4A N3A C2A . . 122.7(2) ?
C4A N3A H3A . . 120(4) ?
C2A N3A H3A . . 117(4) ?
N4A C4A N3A . . 121.0(2) ?
N4A C4A C5A . . 121.9(2) ?
N3A C4A C5A . . 117.1(2) ?
C4A N4A H4A1 . . 119(2) ?
C4A N4A H4A2 . . 122(2) ?
H4A1 N4A H4A2 . . 118(3) ?
C6A C5A F5A . . 122.1(2) ?
C6A C5A C4A . . 121.1(2) ?
F5A C5A C4A . . 116.9(2) ?
C5A C6A N1A . . 119.2(2) ?
C5A C6A H6A . . 120.4 ?
N1A C6A H6A . . 120.4 ?
C6B N1B C2B . . 122.6(2) ?
C6B N1B H1B . . 122(2) ?
C2B N1B H1B . . 115(2) ?
O2B C2B N1B . . 120.5(2) ?
O2B C2B N3B . . 121.0(2) ?
N1B C2B N3B . . 118.5(2) ?
C4B N3B C2B . . 121.4(2) ?
C4B N3B H3B . . 117(4) ?
C2B N3B H3B . . 121(4) ?
N4B C4B N3B . . 121.3(2) ?
N4B C4B C5B . . 120.7(2) ?
N3B C4B C5B . . 118.0(2) ?
C4B N4B H4B1 . . 117(2) ?
C4B N4B H4B2 . . 121(2) ?
H4B1 N4B H4B2 . . 121(3) ?
C6B C5B F5B . . 121.7(2) ?
C6B C5B C4B . . 120.8(2) ?
F5B C5B C4B . . 117.5(2) ?
C5B C6B N1B . . 118.6(2) ?
C5B C6B H6B . . 120.7 ?
N1B C6B H6B . . 120.7 ?

loop_
_geom_bond_atom_site_label_1
_geom_bond_atom_site_label_2
_geom_bond_site_symmetry_2
_geom_bond_distance
_geom_bond_publ_flag
S1B O3B . 1.4540(19) ?
S1B O4B . 1.456(2) ?
S1B O5B . 1.4586(19) ?
S1B C10B . 1.781(2) ?
C7B C12B . 1.383(3) ?
C7B C8B . 1.386(3) ?
C7B N5B . 1.459(3) ?
C8B C9B . 1.385(3) ?
C8B H8B . 0.9500 ?
C9B C10B . 1.395(3) ?
C9B H9B . 0.9500 ?
C10B C11B . 1.390(4) ?
C11B C12B . 1.386(4) ?
C11B H11B . 0.9500 ?
C12B H12B . 0.9500 ?
N5B H5B1 . 0.90(3) ?
N5B H5B2 . 0.97(4) ?
N5B H5B3 . 0.926(19) ?
S1A O5A . 1.4443(19) ?
S1A O4A . 1.465(2) ?
S1A O3A . 1.4695(18) ?
S1A C10A . 1.768(2) ?
C7A C8A . 1.393(4) ?
C7A C12A . 1.399(3) ?
C7A N5A . 1.410(3) ?
C8A C9A . 1.380(4) ?
C8A H8A . 0.9500 ?
C9A C10A . 1.401(3) ?
C9A H9A . 0.9500 ?
C10A C11A . 1.383(4) ?
C11A C12A . 1.382(4) ?
C11A H11A . 0.9500 ?
C12A H12A . 0.9500 ?
N5A H5A1 . 0.84(4) ?
N5A H5A2 . 0.95(4) ?
N1A C2A . 1.364(3) ?
N1A C6A . 1.368(3) ?
N1A H1A . 0.92(4) ?
C2A O2A . 1.240(3) ?
C2A N3A . 1.370(3) ?
N3A C4A . 1.355(3) ?
N3A H3A . 0.88(2) ?
C4A N4A . 1.309(3) ?
C4A C5A . 1.423(4) ?
N4A H4A1 . 0.90(3) ?
N4A H4A2 . 0.90(4) ?
C5A C6A . 1.331(4) ?
C5A F5A . 1.346(3) ?
C6A H6A . 0.9500 ?
N1B C6B . 1.359(3) ?
N1B C2B . 1.362(3) ?
N1B H1B . 0.95(4) ?
C2B O2B . 1.246(3) ?
C2B N3B . 1.367(3) ?
N3B C4B . 1.351(3) ?
N3B H3B . 0.87(2) ?
C4B N4B . 1.317(3) ?
C4B C5B . 1.425(4) ?
N4B H4B1 . 0.87(3) ?
N4B H4B2 . 0.91(4) ?
C5B C6B . 1.342(4) ?
C5B F5B . 1.347(3) ?
C6B H6B . 0.9500 ?

loop_
_geom_hbond_atom_site_label_D
_geom_hbond_atom_site_label_H
_geom_hbond_atom_site_label_A
_geom_hbond_site_symmetry_A
_geom_hbond_distance_DH
_geom_hbond_distance_HA
_geom_hbond_distance_DA
_geom_hbond_angle_DHA
N1A H1A O2A 3_666 0.92(4) 1.86(4) 2.766(3) 169(3)
N3A H3A N3B . 0.88(2) 1.98(3) 2.833(3) 163(5)
N4A H4A1 O5A 3_566 0.90(3) 2.47(3) 2.958(3) 115(2)
N4A H4A1 O2B . 0.90(3) 1.95(3) 2.790(3) 155(3)
N4A H4A2 O3A 3_576 0.90(4) 1.98(4) 2.841(3) 160(3)
C6A H6A O5B 3_666 0.95 2.57 3.134(3) 117.9
N1B H1B O2B 3_556 0.95(4) 1.85(4) 2.792(3) 173(3)
N3B H3B N3A . 0.87(2) 1.99(3) 2.833(3) 165(6)
N4B H4B1 O2A . 0.87(3) 2.16(3) 2.993(3) 159(3)
N4B H4B2 O3B 1_545 0.91(4) 2.02(4) 2.929(3) 172(3)
N5B H5B1 O3A 1_645 0.90(3) 2.07(3) 2.966(3) 175(3)
N5B H5B2 O4A 1_655 0.97(4) 1.86(4) 2.818(3) 168(3)
N5B H5B3 N5A 2_645 0.926(19) 1.84(2) 2.761(3) 173(4)
N5A H5A1 O4B . 0.84(4) 2.17(4) 2.984(3) 164(3)
N5A H5A2 O5B 1_565 0.95(4) 2.28(4) 3.224(3) 174(3)

_cod_database_fobs_code 2312679
